data_2242862
loop_
_publ_author_name
'Cigler, Andrew J.'
'Kaduk, James A.'

_publ_section_title
;
 Crystal structure of dilithium potassium citrate, Li~2~KC~6~H~5~O~7~
 determined from powder diffraction data and DFT calculations
;
_journal_issue 3
_journal_name_full 'Acta Crystallographica Section E'
_journal_page_first 410
_journal_page_last 413
_journal_paper_doi 10.1107/S2056989019002809
_journal_volume 75
_journal_year 2019
_chemical_formula_iupac '[Li2 K (C6 H5 O7)]'
_chemical_formula_structural 'Li2 K C6 H5 O7'
_chemical_formula_sum 'C6 H5 K Li2 O7'
_chemical_formula_weight 242.08
_space_group_IT_number 2
_symmetry_cell_setting triclinic
_symmetry_space_group_name_Hall '-P 1'
_symmetry_space_group_name_H-M 'P -1'
_audit_creation_method 'Materials Studio'
_cell_angle_alpha 87.6370
_cell_angle_beta 80.6060
_cell_angle_gamma 83.1090
_cell_formula_units_Z 2
_cell_length_a 6.4842
_cell_length_b 6.6833
_cell_length_c 9.8171
_cell_volume 416.593
_cod_data_source_file hb7800sup1.cif
_cod_data_source_block KADU1665_DFT
_cod_original_cell_volume 416.59
_cod_original_sg_symbol_H-M P-1
_cod_database_code 2242862

loop_
_symmetry_equiv_pos_as_xyz
x,y,z
-x,-y,-z

loop_
_atom_site_type_symbol
_atom_site_label
_atom_site_fract_x
_atom_site_fract_y
_atom_site_fract_z
_atom_site_U_iso_or_equiv
_atom_site_adp_type
_atom_site_occupancy
C C1 -0.14556 0.04948 0.32403 0.05980 Uiso 1.00
C C2 -0.01819 0.21103 0.36266 0.02280 Uiso 1.00
C C3 0.19131 0.25426 0.27686 0.02280 Uiso 1.00
C C4 0.28017 0.41395 0.35448 0.02280 Uiso 1.00
C C5 0.48732 0.47534 0.27699 0.05980 Uiso 1.00
C C6 0.16663 0.34606 0.13181 0.05980 Uiso 1.00
H H7 0.00957 0.17532 0.46825 0.02960 Uiso 1.00
H H8 -0.12413 0.35150 0.36689 0.02960 Uiso 1.00
H H9 0.30601 0.35306 0.45644 0.02960 Uiso 1.00
H H10 0.16579 0.54770 0.36996 0.02960 Uiso 1.00
O O11 -0.30283 0.02010 0.41651 0.05980 Uiso 1.00
O O12 -0.09949 -0.04238 0.21200 0.05980 Uiso 1.00
O O13 0.54051 0.64716 0.29975 0.05980 Uiso 1.00
O O14 0.59879 0.35337 0.19339 0.05980 Uiso 1.00
O O15 0.07044 0.52106 0.13348 0.05980 Uiso 1.00
O O16 0.25196 0.24714 0.02620 0.05980 Uiso 1.00
O O17 0.33736 0.07475 0.26331 0.05980 Uiso 1.00
H H18 0.47033 0.13035 0.22684 0.06880 Uiso 1.00
K K19 0.72704 0.16395 -0.04174 0.04610 Uiso 1.00
Li Li20 0.80495 0.68748 0.16168 0.05000 Uiso 1.00
Li Li21 -0.44493 0.11043 0.59780 0.05000 Uiso 1.00

loop_
_geom_bond_atom_site_label_1
_geom_bond_atom_site_label_2
_geom_bond_distance
C1 C2 1.530
C1 O11 1.278
C1 O12 1.257
C2 C3 1.529
C2 H7 1.093
C2 H8 1.093
C3 C4 1.552
C3 C6 1.552
C3 O17 1.433
C4 C5 1.525
C4 H9 1.096
C4 H10 1.090
C5 O13 1.276
C5 O14 1.257
C6 O15 1.257
C6 O16 1.265
O17 H18 0.987

loop_
_geom_hbond_atom_site_label_D
_geom_hbond_atom_site_label_H
_geom_hbond_atom_site_label_A
_geom_hbond_distance_DH
_geom_hbond_distance_HA
_geom_hbond_distance_DA
_geom_hbond_angle_DHA
O17 H18 O14 0.987 1.786 2.662 145.8
C4 H10 O15 1.090 2.516 2.770 91.6
